data_1515685
loop_
_publ_author_name
'Zheng, Yan-Zhen'
'Evangelisti, Marco'
'Winpenny, Richard E. P.'

_publ_section_title
;
 Co--Gd phosphonate complexes as magnetic refrigerants
;
_journal_issue 1
_journal_name_full 'Chemical Science'
_journal_page_first 99
_journal_paper_doi 10.1039/c0sc00371a
_journal_volume 2
_journal_year 2011
_chemical_formula_sum 'C104 H198 Co8 Gd4 O50 P6'
_chemical_formula_weight 3534.88
_chemical_name_systematic
;
?
;
_space_group_IT_number 14
_symmetry_cell_setting monoclinic
_symmetry_space_group_name_Hall '-P 2yn'
_symmetry_space_group_name_H-M 'P 1 21/n 1'
_atom_sites_solution_hydrogens geom
_atom_sites_solution_primary direct
_atom_sites_solution_secondary difmap
_audit_creation_method SHELXL-97
_cell_angle_alpha 90.00
_cell_angle_beta 97.612(2)
_cell_angle_gamma 90.00
_cell_formula_units_Z 2
_cell_length_a 22.622(3)
_cell_length_b 11.6300(17)
_cell_length_c 30.189(4)
_cell_measurement_reflns_used 3795
_cell_measurement_temperature 100(2)
_cell_measurement_theta_max 21.44
_cell_measurement_theta_min 2.22
_cell_volume 7872.5(19)
_computing_cell_refinement 'Bruker SMART'
_computing_data_collection 'Bruker SMART'
_computing_data_reduction 'Bruker SAINT'
_computing_molecular_graphics 'Bruker SHELXTL'
_computing_publication_material 'Bruker SHELXTL'
_computing_structure_refinement 'SHELXL-97 (Sheldrick, 1997)'
_computing_structure_solution 'SHELXS-97 (Sheldrick, 1990)'
_diffrn_ambient_temperature 100(2)
_diffrn_measured_fraction_theta_full 0.998
_diffrn_measured_fraction_theta_max 0.998
_diffrn_measurement_device_type 'CCD area detector'
_diffrn_measurement_method 'phi and omega scans'
_diffrn_radiation_monochromator graphite
_diffrn_radiation_source 'fine-focus sealed tube'
_diffrn_radiation_type MoK\a
_diffrn_radiation_wavelength 0.71073
_diffrn_reflns_av_R_equivalents 0.1202
_diffrn_reflns_av_sigmaI/netI 0.1504
_diffrn_reflns_limit_h_max 26
_diffrn_reflns_limit_h_min -26
_diffrn_reflns_limit_k_max 13
_diffrn_reflns_limit_k_min -13
_diffrn_reflns_limit_l_max 34
_diffrn_reflns_limit_l_min -35
_diffrn_reflns_number 43509
_diffrn_reflns_theta_full 25.00
_diffrn_reflns_theta_max 25.00
_diffrn_reflns_theta_min 1.88
_exptl_absorpt_coefficient_mu 2.609
_exptl_absorpt_correction_T_max 0.8806
_exptl_absorpt_correction_T_min 0.3554
_exptl_absorpt_correction_type multi-scan
_exptl_absorpt_process_details SADABS
_exptl_crystal_colour purple
_exptl_crystal_density_diffrn 1.491
_exptl_crystal_density_method 'not measured'
_exptl_crystal_description needle
_exptl_crystal_F_000 3568
_exptl_crystal_size_max 0.50
_exptl_crystal_size_mid 0.20
_exptl_crystal_size_min 0.05
_refine_diff_density_max 3.841
_refine_diff_density_min -1.924
_refine_diff_density_rms 0.215
_refine_ls_extinction_method none
_refine_ls_goodness_of_fit_ref 1.044
_refine_ls_hydrogen_treatment constr
_refine_ls_matrix_type full
_refine_ls_number_parameters 775
_refine_ls_number_reflns 13830
_refine_ls_number_restraints 480
_refine_ls_restrained_S_all 1.035
_refine_ls_R_factor_all 0.2075
_refine_ls_R_factor_gt 0.1227
_refine_ls_shift/su_max 0.004
_refine_ls_shift/su_mean 0.000
_refine_ls_structure_factor_coef Fsqd
_refine_ls_weighting_details 'calc w=1/[\s^2^(Fo^2^)+(0.0964P)^2^+276.9807P] where P=(Fo^2^+2Fc^2^)/3'
_refine_ls_weighting_scheme calc
_refine_ls_wR_factor_gt 0.2710
_refine_ls_wR_factor_ref 0.3190
_reflns_number_gt 7225
_reflns_number_total 13830
_reflns_threshold_expression >2sigma(I)
_cod_data_source_file c0sc00371a.txt
_cod_data_source_block cogdm2
_cod_depositor_comments
;
The following automatic conversions were performed:

'_symmetry_cell_setting' value 'Monoclinic' changed to 'monoclinic'
according to
/usr/data/users/saulius/automatic-downloads/retrospective/RSC/lib/dictionaries/cif_core.dic
dictionary named 'cif_core.dic' version 2.4.2 from 2011-04-26.

Automatic conversion script
Id: cif_fix_values 2281 2013-09-26 08:29:07Z andrius 
;
_cod_original_sg_symbol_H-M P2(1)/n
_cod_database_code 1515685

loop_
_symmetry_equiv_pos_as_xyz
'x, y, z'
'-x+1/2, y+1/2, -z+1/2'
'-x, -y, -z'
'x-1/2, -y-1/2, z-1/2'

loop_
_atom_site_label
_atom_site_type_symbol
_atom_site_fract_x
_atom_site_fract_y
_atom_site_fract_z
_atom_site_U_iso_or_equiv
_atom_site_adp_type
_atom_site_occupancy
_atom_site_symmetry_multiplicity
_atom_site_calc_flag
_atom_site_refinement_flags
Gd1 Gd 0.04053(5) 0.47921(9) 0.15111(3) 0.0433(3) Uani 1 1 d .
Gd2 Gd 0.18540(5) 0.48426(9) 0.07683(3) 0.0450(3) Uani 1 1 d .
Co1 Co -0.23251(15) 0.4658(4) 0.11629(12) 0.0812(12) Uani 1 1 d .
Co2 Co -0.10636(16) 0.5000(4) 0.18717(12) 0.0830(13) Uani 1 1 d .
Co3 Co -0.08226(10) 0.4946(2) 0.04219(8) 0.0342(6) Uani 1 1 d .
Co4 Co 0.28287(17) 0.5417(4) -0.00710(12) 0.0767(11) Uani 1 1 d .
P1 P -0.1069(3) 0.3378(5) 0.11549(19) 0.0519(15) Uani 1 1 d .
P2 P 0.0567(2) 0.5908(4) 0.05799(15) 0.0312(11) Uani 1 1 d .
P3 P 0.1947(3) 0.3675(6) -0.0377(2) 0.0591(17) Uani 1 1 d .
O1 O -0.0486(6) 0.3871(14) 0.1394(5) 0.061(4) Uani 1 1 d .
O2 O -0.1152(6) 0.3594(12) 0.0659(4) 0.053(4) Uani 1 1 d .
O3 O -0.1555(6) 0.4024(13) 0.1395(4) 0.051(4) Uani 1 1 d .
O4 O 0.0896(5) 0.5326(10) 0.0223(4) 0.033(3) Uani 1 1 d .
O5 O 0.0003(5) 0.5277(10) 0.0683(4) 0.034(3) Uani 1 1 d .
O6 O 0.0997(5) 0.5825(10) 0.1013(3) 0.035(3) Uani 1 1 d .
O7 O 0.2376(7) 0.4515(12) -0.0591(5) 0.061(4) Uani 1 1 d .
O8 O 0.2030(7) 0.3998(16) 0.0109(5) 0.080(6) Uani 1 1 d .
O9 O 0.1319(6) 0.3799(12) -0.0599(5) 0.049(4) Uani 1 1 d .
O10 O -0.2518(9) 0.563(2) 0.1635(7) 0.127(6) Uani 1 1 d U
O11 O -0.1724(10) 0.585(3) 0.2101(7) 0.138(7) Uani 1 1 d U
O12 O -0.0690(8) 0.4223(18) 0.2404(5) 0.084(4) Uani 1 1 d U
O13 O 0.0224(8) 0.4275(16) 0.2227(5) 0.074(4) Uani 1 1 d U
O14 O -0.0381(9) 0.6185(15) 0.1671(5) 0.084(4) Uani 1 1 d U
O15 O 0.0479(10) 0.6753(15) 0.1831(6) 0.087(4) Uani 1 1 d U
O16 O 0.1324(8) 0.4757(16) 0.1922(5) 0.074(4) Uani 1 1 d U
O17 O 0.2028(7) 0.4542(14) 0.1514(5) 0.065(4) Uani 1 1 d U
O18 O 0.0699(9) 0.3121(15) 0.1230(6) 0.085(4) Uani 1 1 d U
O19 O 0.1398(9) 0.3106(15) 0.0807(6) 0.089(4) Uani 1 1 d U
O20 O 0.2337(7) 0.6341(14) 0.0336(5) 0.061(3) Uani 1 1 d U
O21 O 0.2242(7) 0.6717(14) 0.1014(5) 0.060(3) Uani 1 1 d U
O22 O 0.2878(7) 0.4357(15) 0.0879(6) 0.073(4) Uani 1 1 d U
O23 O 0.3396(8) 0.4493(18) 0.0330(7) 0.088(4) Uani 1 1 d U
O24 O 0.3282(8) 0.652(2) -0.0395(6) 0.109(5) Uani 1 1 d U
O25 O 0.2923(8) 0.652(2) -0.1108(6) 0.111(5) Uani 1 1 d U
C1 C -0.1151(14) 0.187(2) 0.1261(9) 0.081(6) Uani 1 1 d U
C2 C -0.0681(13) 0.125(2) 0.1007(9) 0.087(7) Uani 1 1 d U
H2A H -0.0703 0.0419 0.1054 0.130 Uiso 1 1 calc R
H2B H -0.0280 0.1526 0.1122 0.130 Uiso 1 1 calc R
H2C H -0.0765 0.1420 0.0687 0.130 Uiso 1 1 calc R
C3 C -0.1769(13) 0.145(2) 0.1126(10) 0.092(7) Uani 1 1 d U
H3A H -0.1789 0.0626 0.1187 0.138 Uiso 1 1 calc R
H3B H -0.1884 0.1590 0.0806 0.138 Uiso 1 1 calc R
H3C H -0.2043 0.1864 0.1296 0.138 Uiso 1 1 calc R
C4 C -0.0943(14) 0.172(3) 0.1787(9) 0.095(7) Uani 1 1 d U
H4A H -0.0970 0.0910 0.1868 0.143 Uiso 1 1 calc R
H4B H -0.1203 0.2180 0.1953 0.143 Uiso 1 1 calc R
H4C H -0.0530 0.1985 0.1859 0.143 Uiso 1 1 calc R
C5 C 0.0403(9) 0.7372(15) 0.0413(6) 0.036(3) Uani 1 1 d U
C6 C 0.0963(8) 0.7991(16) 0.0333(6) 0.039(4) Uani 1 1 d U
H6A H 0.0866 0.8785 0.0243 0.059 Uiso 1 1 calc R
H6B H 0.1142 0.7600 0.0095 0.059 Uiso 1 1 calc R
H6C H 0.1247 0.7990 0.0608 0.059 Uiso 1 1 calc R
C7 C -0.0073(9) 0.7398(16) -0.0026(6) 0.039(4) Uani 1 1 d U
H7A H -0.0159 0.8198 -0.0115 0.059 Uiso 1 1 calc R
H7B H -0.0441 0.7021 0.0034 0.059 Uiso 1 1 calc R
H7C H 0.0089 0.6992 -0.0268 0.059 Uiso 1 1 calc R
C8 C 0.0090(9) 0.7969(17) 0.0783(6) 0.040(4) Uani 1 1 d U
H8A H -0.0001 0.8770 0.0698 0.060 Uiso 1 1 calc R
H8B H 0.0356 0.7951 0.1067 0.060 Uiso 1 1 calc R
H8C H -0.0281 0.7562 0.0816 0.060 Uiso 1 1 calc R
C9 C 0.2179(12) 0.222(2) -0.0454(9) 0.074(5) Uani 1 1 d U
C10 C 0.2791(12) 0.205(2) -0.0180(9) 0.083(7) Uani 1 1 d U
H10A H 0.2927 0.1262 -0.0215 0.125 Uiso 1 1 calc R
H10B H 0.2762 0.2200 0.0137 0.125 Uiso 1 1 calc R
H10C H 0.3077 0.2590 -0.0284 0.125 Uiso 1 1 calc R
C11 C 0.2220(13) 0.199(3) -0.0942(9) 0.092(7) Uani 1 1 d U
H11A H 0.2344 0.1187 -0.0979 0.138 Uiso 1 1 calc R
H11B H 0.2514 0.2506 -0.1046 0.138 Uiso 1 1 calc R
H11C H 0.1830 0.2113 -0.1119 0.138 Uiso 1 1 calc R
C12 C 0.1738(12) 0.140(2) -0.0268(9) 0.082(6) Uani 1 1 d U
H12A H 0.1858 0.0605 -0.0309 0.123 Uiso 1 1 calc R
H12B H 0.1336 0.1528 -0.0427 0.123 Uiso 1 1 calc R
H12C H 0.1737 0.1557 0.0052 0.123 Uiso 1 1 calc R
C13 C -0.2262(16) 0.593(4) 0.2001(12) 0.135(6) Uani 1 1 d U
C14 C -0.2534(17) 0.677(4) 0.2306(12) 0.145(7) Uani 1 1 d U
C15 C -0.2930(17) 0.759(4) 0.2063(12) 0.158(9) Uani 1 1 d U
H15A H -0.2703 0.8268 0.1995 0.237 Uiso 1 1 calc R
H15B H -0.3239 0.7812 0.2245 0.237 Uiso 1 1 calc R
H15C H -0.3117 0.7238 0.1784 0.237 Uiso 1 1 calc R
C16 C -0.3106(18) 0.585(4) 0.2345(13) 0.167(9) Uani 1 1 d U
H16A H -0.3373 0.6187 0.2541 0.250 Uiso 1 1 calc R
H16B H -0.2949 0.5120 0.2469 0.250 Uiso 1 1 calc R
H16C H -0.3326 0.5727 0.2047 0.250 Uiso 1 1 calc R
C17 C -0.2276(16) 0.690(4) 0.2709(11) 0.152(9) Uani 1 1 d U
H17A H -0.1941 0.7432 0.2711 0.228 Uiso 1 1 calc R
H17B H -0.2127 0.6151 0.2828 0.228 Uiso 1 1 calc R
H17C H -0.2562 0.7203 0.2895 0.228 Uiso 1 1 calc R
C18 C -0.0149(14) 0.399(3) 0.2472(9) 0.085(4) Uani 1 1 d U
C19 C 0.0123(15) 0.339(3) 0.2911(10) 0.103(5) Uani 1 1 d U
C20 C 0.0716(16) 0.277(3) 0.2848(11) 0.130(8) Uani 1 1 d U
H20A H 0.0629 0.2079 0.2668 0.195 Uiso 1 1 calc R
H20B H 0.0928 0.2562 0.3141 0.195 Uiso 1 1 calc R
H20C H 0.0965 0.3293 0.2697 0.195 Uiso 1 1 calc R
C21 C 0.0387(17) 0.439(3) 0.3216(10) 0.128(8) Uani 1 1 d U
H21A H 0.0062 0.4885 0.3291 0.192 Uiso 1 1 calc R
H21B H 0.0658 0.4848 0.3059 0.192 Uiso 1 1 calc R
H21C H 0.0606 0.4080 0.3492 0.192 Uiso 1 1 calc R
C22 C -0.0325(16) 0.292(4) 0.3119(11) 0.138(8) Uani 1 1 d U
H22A H -0.0504 0.2271 0.2944 0.207 Uiso 1 1 calc R
H22B H -0.0631 0.3508 0.3144 0.207 Uiso 1 1 calc R
H22C H -0.0161 0.2657 0.3418 0.207 Uiso 1 1 calc R
C23 C -0.0100(17) 0.686(2) 0.1870(9) 0.085(4) Uani 1 1 d U
C24 C -0.0207(16) 0.780(2) 0.2168(9) 0.089(5) Uani 1 1 d U
C25 C 0.0238(16) 0.874(3) 0.2200(10) 0.110(7) Uani 1 1 d U
H25A H 0.0627 0.8440 0.2332 0.165 Uiso 1 1 calc R
H25B H 0.0113 0.9355 0.2388 0.165 Uiso 1 1 calc R
H25C H 0.0268 0.9037 0.1900 0.165 Uiso 1 1 calc R
C26 C -0.0839(16) 0.835(3) 0.1949(11) 0.120(8) Uani 1 1 d U
H26A H -0.0803 0.8629 0.1648 0.180 Uiso 1 1 calc R
H26B H -0.0945 0.8983 0.2135 0.180 Uiso 1 1 calc R
H26C H -0.1150 0.7754 0.1932 0.180 Uiso 1 1 calc R
C27 C -0.0290(16) 0.742(3) 0.2624(8) 0.100(7) Uani 1 1 d U
H27A H 0.0085 0.7092 0.2773 0.150 Uiso 1 1 calc R
H27B H -0.0604 0.6833 0.2606 0.150 Uiso 1 1 calc R
H27C H -0.0404 0.8077 0.2796 0.150 Uiso 1 1 calc R
C28 C 0.1125(14) 0.266(2) 0.1143(10) 0.080(4) Uani 1 1 d U
C29 C 0.1360(13) 0.157(2) 0.1287(9) 0.075(4) Uani 1 1 d U
C30 C 0.2037(12) 0.150(2) 0.1356(8) 0.078(6) Uani 1 1 d U
H30A H 0.2187 0.1622 0.1070 0.117 Uiso 1 1 calc R
H30B H 0.2162 0.0740 0.1474 0.117 Uiso 1 1 calc R
H30C H 0.2197 0.2093 0.1569 0.117 Uiso 1 1 calc R
C31 C 0.1097(13) 0.065(2) 0.0966(9) 0.086(7) Uani 1 1 d U
H31A H 0.1226 0.0784 0.0672 0.129 Uiso 1 1 calc R
H31B H 0.0661 0.0684 0.0938 0.129 Uiso 1 1 calc R
H31C H 0.1235 -0.0106 0.1077 0.129 Uiso 1 1 calc R
C32 C 0.1147(13) 0.134(2) 0.1762(9) 0.087(6) Uani 1 1 d U
H32A H 0.1316 0.1924 0.1974 0.130 Uiso 1 1 calc R
H32B H 0.1283 0.0575 0.1870 0.130 Uiso 1 1 calc R
H32C H 0.0710 0.1369 0.1732 0.130 Uiso 1 1 calc R
C33 C 0.1830(13) 0.481(2) 0.1874(8) 0.072(4) Uani 1 1 d U
C34 C 0.2306(13) 0.516(3) 0.2261(9) 0.087(5) Uani 1 1 d U
C35 C 0.2672(16) 0.599(3) 0.2169(11) 0.126(8) Uani 1 1 d U
H35A H 0.2966 0.5673 0.1991 0.189 Uiso 1 1 calc R
H35B H 0.2877 0.6309 0.2448 0.189 Uiso 1 1 calc R
H35C H 0.2443 0.6596 0.1999 0.189 Uiso 1 1 calc R
C36 C 0.2377(15) 0.435(3) 0.2594(9) 0.107(8) Uani 1 1 d U
H36A H 0.2610 0.3707 0.2501 0.161 Uiso 1 1 calc R
H36B H 0.1984 0.4079 0.2651 0.161 Uiso 1 1 calc R
H36C H 0.2587 0.4697 0.2867 0.161 Uiso 1 1 calc R
C37 C 0.1943(16) 0.605(3) 0.2527(11) 0.129(8) Uani 1 1 d U
H37A H 0.2203 0.6337 0.2789 0.194 Uiso 1 1 calc R
H37B H 0.1599 0.5657 0.2624 0.194 Uiso 1 1 calc R
H37C H 0.1806 0.6691 0.2331 0.194 Uiso 1 1 calc R
C38 C 0.2481(10) 0.700(2) 0.0674(8) 0.058(3) Uani 1 1 d U
C39 C 0.2890(11) 0.798(2) 0.0685(8) 0.063(4) Uani 1 1 d U
C40 C 0.3516(10) 0.754(2) 0.0722(8) 0.067(5) Uani 1 1 d U
H40A H 0.3562 0.7063 0.0460 0.100 Uiso 1 1 calc R
H40B H 0.3602 0.7071 0.0994 0.100 Uiso 1 1 calc R
H40C H 0.3793 0.8187 0.0737 0.100 Uiso 1 1 calc R
C41 C 0.2697(11) 0.870(2) 0.0270(8) 0.076(6) Uani 1 1 d U
H41A H 0.2723 0.8239 0.0001 0.114 Uiso 1 1 calc R
H41B H 0.2958 0.9373 0.0269 0.114 Uiso 1 1 calc R
H41C H 0.2284 0.8957 0.0271 0.114 Uiso 1 1 calc R
C42 C 0.2841(11) 0.873(2) 0.1107(8) 0.067(5) Uani 1 1 d U
H42A H 0.2965 0.8271 0.1377 0.101 Uiso 1 1 calc R
H42B H 0.2427 0.8975 0.1106 0.101 Uiso 1 1 calc R
H42C H 0.3099 0.9401 0.1104 0.101 Uiso 1 1 calc R
C43 C 0.3324(13) 0.419(3) 0.0712(11) 0.085(4) Uani 1 1 d U
C44 C 0.3834(14) 0.348(3) 0.1000(12) 0.103(5) Uani 1 1 d U
C45 C 0.4184(13) 0.283(3) 0.0700(11) 0.122(8) Uani 1 1 d U
H45A H 0.4497 0.2390 0.0880 0.183 Uiso 1 1 calc R
H45B H 0.4367 0.3373 0.0509 0.183 Uiso 1 1 calc R
H45C H 0.3920 0.2308 0.0513 0.183 Uiso 1 1 calc R
C46 C 0.3582(14) 0.266(3) 0.1301(12) 0.126(8) Uani 1 1 d U
H46A H 0.3906 0.2226 0.1472 0.189 Uiso 1 1 calc R
H46B H 0.3311 0.2128 0.1123 0.189 Uiso 1 1 calc R
H46C H 0.3362 0.3086 0.1507 0.189 Uiso 1 1 calc R
C47 C 0.4155(13) 0.443(3) 0.1292(12) 0.122(8) Uani 1 1 d U
H47A H 0.4488 0.4100 0.1492 0.182 Uiso 1 1 calc R
H47B H 0.3874 0.4794 0.1471 0.182 Uiso 1 1 calc R
H47C H 0.4307 0.5014 0.1101 0.182 Uiso 1 1 calc R
C48 C 0.3276(13) 0.688(4) -0.0788(10) 0.109(5) Uani 1 1 d U
C49 C 0.3755(14) 0.788(4) -0.0863(11) 0.111(6) Uani 1 1 d U
C50 C 0.4046(13) 0.730(4) -0.1257(10) 0.122(8) Uani 1 1 d U
H50A H 0.4354 0.7810 -0.1348 0.184 Uiso 1 1 calc R
H50B H 0.3738 0.7168 -0.1512 0.184 Uiso 1 1 calc R
H50C H 0.4227 0.6566 -0.1155 0.184 Uiso 1 1 calc R
C51 C 0.4223(12) 0.794(4) -0.0455(10) 0.120(8) Uani 1 1 d U
H51A H 0.4513 0.8540 -0.0496 0.181 Uiso 1 1 calc R
H51B H 0.4429 0.7193 -0.0416 0.181 Uiso 1 1 calc R
H51C H 0.4031 0.8105 -0.0190 0.181 Uiso 1 1 calc R
C52 C 0.3431(14) 0.887(4) -0.1005(11) 0.124(8) Uani 1 1 d U
H52A H 0.3708 0.9493 -0.1053 0.185 Uiso 1 1 calc R
H52B H 0.3186 0.9105 -0.0776 0.185 Uiso 1 1 calc R
H52C H 0.3173 0.8708 -0.1285 0.185 Uiso 1 1 calc R

loop_
_atom_site_aniso_label
_atom_site_aniso_U_11
_atom_site_aniso_U_22
_atom_site_aniso_U_33
_atom_site_aniso_U_23
_atom_site_aniso_U_13
_atom_site_aniso_U_12
Gd1 0.0452(6) 0.0448(6) 0.0400(6) 0.0032(5) 0.0065(5) 0.0127(5)
Gd2 0.0444(6) 0.0442(6) 0.0438(6) -0.0055(5) -0.0035(5) 0.0179(5)
Co1 0.048(2) 0.127(4) 0.065(2) -0.015(2) -0.0047(17) 0.006(2)
Co2 0.072(2) 0.108(3) 0.060(2) -0.036(2) -0.0220(18) 0.035(2)
Co3 0.0343(14) 0.0384(15) 0.0291(13) -0.0062(10) 0.0018(10) 0.0067(12)
Co4 0.070(2) 0.094(3) 0.066(2) -0.019(2) 0.0110(19) -0.001(2)
P1 0.055(4) 0.061(4) 0.041(3) -0.002(3) 0.011(3) 0.000(3)
P2 0.034(3) 0.033(3) 0.026(2) -0.0049(19) 0.002(2) 0.005(2)
P3 0.046(4) 0.071(4) 0.059(4) -0.021(3) 0.003(3) 0.027(3)
O1 0.043(9) 0.085(12) 0.051(9) 0.007(8) -0.007(7) -0.004(8)
O2 0.058(10) 0.054(9) 0.042(8) -0.004(7) -0.015(7) 0.003(7)
O3 0.041(8) 0.078(11) 0.031(7) -0.010(7) -0.006(6) 0.000(7)
O4 0.037(7) 0.032(7) 0.031(6) -0.014(5) 0.002(5) 0.006(6)
O5 0.027(6) 0.033(7) 0.042(7) -0.005(6) 0.005(5) 0.005(6)
O6 0.043(8) 0.040(7) 0.018(6) -0.013(5) -0.011(5) -0.004(6)
O7 0.054(9) 0.048(9) 0.075(11) -0.010(8) -0.011(8) 0.009(7)
O8 0.062(11) 0.110(14) 0.058(10) -0.044(10) -0.024(8) 0.046(10)
O9 0.033(7) 0.055(9) 0.055(9) -0.026(7) -0.009(7) 0.010(7)
O10 0.074(10) 0.227(17) 0.080(10) -0.042(11) 0.010(8) 0.067(11)
O11 0.094(10) 0.238(17) 0.076(10) -0.054(11) -0.003(9) 0.070(12)
O12 0.083(9) 0.132(11) 0.034(7) 0.016(7) 0.000(7) 0.012(9)
O13 0.081(9) 0.097(10) 0.044(8) 0.014(7) 0.008(7) 0.015(8)
O14 0.138(11) 0.063(9) 0.047(8) -0.019(6) -0.007(8) 0.029(8)
O15 0.139(11) 0.065(9) 0.059(8) -0.014(7) 0.017(9) 0.013(9)
O16 0.077(8) 0.086(9) 0.053(7) 0.002(7) -0.018(7) -0.010(9)
O17 0.070(8) 0.067(8) 0.052(7) 0.004(7) -0.021(7) 0.003(7)
O18 0.106(10) 0.057(8) 0.081(9) -0.029(7) -0.031(8) 0.032(7)
O19 0.110(11) 0.065(9) 0.081(9) -0.005(7) -0.028(8) 0.022(8)
O20 0.057(8) 0.078(8) 0.042(6) -0.009(6) -0.017(6) 0.002(7)
O21 0.060(8) 0.071(8) 0.046(7) -0.010(6) -0.003(6) -0.009(7)
O22 0.052(8) 0.084(10) 0.079(9) -0.016(8) 0.000(7) 0.024(7)
O23 0.058(8) 0.109(11) 0.096(10) -0.004(9) 0.012(8) 0.028(8)
O24 0.071(9) 0.188(15) 0.067(8) 0.012(10) 0.008(8) -0.044(10)
O25 0.064(9) 0.194(15) 0.073(9) 0.020(10) -0.003(8) -0.041(9)
C1 0.102(14) 0.070(12) 0.078(11) -0.002(10) 0.037(11) -0.031(10)
C2 0.114(15) 0.061(14) 0.090(14) 0.003(12) 0.031(13) 0.001(13)
C3 0.107(14) 0.076(15) 0.099(15) -0.017(13) 0.033(12) -0.043(13)
C4 0.129(18) 0.080(15) 0.080(12) 0.002(13) 0.025(12) -0.023(15)
C5 0.043(8) 0.028(8) 0.038(8) -0.005(6) 0.007(6) 0.007(6)
C6 0.044(9) 0.035(10) 0.040(10) -0.008(8) 0.010(7) 0.005(7)
C7 0.047(9) 0.031(10) 0.039(8) 0.006(7) 0.000(7) 0.010(8)
C8 0.043(10) 0.042(10) 0.036(8) -0.001(7) 0.015(7) 0.010(8)
C9 0.066(11) 0.079(12) 0.078(12) -0.032(10) 0.015(9) 0.025(9)
C10 0.076(12) 0.076(15) 0.096(14) -0.018(13) 0.004(11) 0.030(12)
C11 0.089(15) 0.106(17) 0.082(12) -0.043(12) 0.015(11) 0.033(14)
C12 0.082(13) 0.064(14) 0.098(15) -0.022(12) 0.009(12) 0.023(11)
C13 0.089(10) 0.236(16) 0.079(9) -0.047(10) 0.007(8) 0.071(11)
C14 0.104(11) 0.245(17) 0.084(10) -0.050(11) 0.011(10) 0.073(12)
C15 0.132(19) 0.24(2) 0.095(16) -0.055(15) 0.000(14) 0.087(15)
C16 0.130(16) 0.27(2) 0.107(17) -0.057(17) 0.040(13) 0.050(15)
C17 0.115(17) 0.25(2) 0.084(13) -0.055(15) 0.008(13) 0.086(16)
C18 0.085(9) 0.122(10) 0.046(7) 0.024(7) 0.001(7) 0.007(8)
C19 0.102(11) 0.142(12) 0.060(9) 0.042(8) -0.010(8) -0.003(9)
C20 0.127(15) 0.163(18) 0.094(16) 0.050(14) -0.012(13) 0.028(14)
C21 0.144(18) 0.152(17) 0.074(13) 0.031(12) -0.037(13) -0.002(13)
C22 0.132(16) 0.186(19) 0.093(15) 0.072(14) -0.001(13) -0.024(14)
C23 0.140(11) 0.061(8) 0.054(7) -0.017(6) 0.005(8) 0.024(8)
C24 0.145(12) 0.063(9) 0.058(8) -0.021(7) 0.007(9) 0.023(8)
C25 0.169(17) 0.071(13) 0.091(15) -0.024(11) 0.023(14) 0.005(12)
C26 0.163(15) 0.092(16) 0.098(15) -0.026(13) -0.008(14) 0.052(12)
C27 0.161(19) 0.083(15) 0.056(10) -0.023(9) 0.011(12) 0.009(14)
C28 0.102(9) 0.056(7) 0.073(8) -0.020(7) -0.025(8) 0.023(7)
C29 0.096(9) 0.052(8) 0.069(8) -0.021(7) -0.016(8) 0.023(7)
C30 0.099(10) 0.060(13) 0.069(13) -0.024(11) -0.009(10) 0.031(10)
C31 0.109(15) 0.050(10) 0.092(13) -0.028(10) -0.010(13) 0.018(11)
C32 0.097(14) 0.080(14) 0.076(10) -0.007(9) -0.016(11) 0.017(13)
C33 0.079(8) 0.076(8) 0.053(7) 0.002(6) -0.022(7) -0.012(8)
C34 0.101(10) 0.082(9) 0.064(8) 0.004(7) -0.039(8) -0.029(8)
C35 0.141(16) 0.109(16) 0.108(16) 0.033(13) -0.056(12) -0.058(12)
C36 0.127(17) 0.091(13) 0.083(13) 0.024(10) -0.064(13) -0.036(12)
C37 0.143(17) 0.115(15) 0.110(15) -0.040(12) -0.057(13) -0.002(13)
C38 0.053(7) 0.071(7) 0.046(7) -0.009(6) -0.005(6) -0.001(6)
C39 0.056(8) 0.072(8) 0.059(8) -0.010(6) -0.002(7) -0.005(6)
C40 0.053(8) 0.082(14) 0.064(12) -0.017(10) 0.002(10) -0.006(8)
C41 0.066(13) 0.083(13) 0.074(10) 0.002(9) -0.007(11) -0.022(11)
C42 0.062(12) 0.062(12) 0.076(10) -0.016(9) 0.005(11) -0.004(10)
C43 0.058(7) 0.103(9) 0.093(9) -0.007(8) 0.003(7) 0.032(7)
C44 0.066(9) 0.122(11) 0.114(11) 0.001(9) -0.011(8) 0.033(8)
C45 0.081(15) 0.150(18) 0.125(16) -0.005(13) -0.024(12) 0.064(13)
C46 0.081(15) 0.138(17) 0.150(18) 0.035(13) -0.017(13) 0.032(13)
C47 0.069(14) 0.140(17) 0.145(18) -0.013(13) -0.025(12) 0.030(12)
C48 0.063(8) 0.192(14) 0.069(8) 0.015(9) 0.004(7) -0.041(9)
C49 0.063(10) 0.197(15) 0.074(10) 0.014(10) 0.011(8) -0.043(9)
C50 0.070(15) 0.21(2) 0.086(13) 0.004(14) 0.017(11) -0.041(14)
C51 0.061(13) 0.22(2) 0.081(13) 0.009(15) 0.010(10) -0.050(13)
C52 0.082(16) 0.189(17) 0.098(17) 0.008(14) 0.005(13) -0.040(12)

loop_
_atom_type_symbol
_atom_type_description
_atom_type_scat_dispersion_real
_atom_type_scat_dispersion_imag
_atom_type_scat_source
C C 0.0033 0.0016 'International Tables Vol C Tables 4.2.6.8 and 6.1.1.4'
H H 0.0000 0.0000 'International Tables Vol C Tables 4.2.6.8 and 6.1.1.4'
O O 0.0106 0.0060 'International Tables Vol C Tables 4.2.6.8 and 6.1.1.4'
P P 0.1023 0.0942 'International Tables Vol C Tables 4.2.6.8 and 6.1.1.4'
Co Co 0.3494 0.9721 'International Tables Vol C Tables 4.2.6.8 and 6.1.1.4'
Gd Gd -0.1653 3.9035 'International Tables Vol C Tables 4.2.6.8 and 6.1.1.4'

loop_
_geom_angle_atom_site_label_1
_geom_angle_atom_site_label_2
_geom_angle_atom_site_label_3
_geom_angle
_geom_angle_site_symmetry_1
_geom_angle_site_symmetry_3
O18 Gd1 O1 80.5(7) . .
O18 Gd1 O16 84.1(6) . .
O1 Gd1 O16 143.6(6) . .
O18 Gd1 O13 102.9(7) . .
O1 Gd1 O13 76.2(6) . .
O16 Gd1 O13 75.5(6) . .
O18 Gd1 O6 88.8(6) . .
O1 Gd1 O6 132.9(4) . .
O16 Gd1 O6 79.1(5) . .
O13 Gd1 O6 150.6(5) . .
O18 Gd1 O15 159.0(7) . .
O1 Gd1 O15 120.6(7) . .
O16 Gd1 O15 78.1(7) . .
O13 Gd1 O15 83.5(6) . .
O6 Gd1 O15 77.0(5) . .
O18 Gd1 O14 152.1(7) . .
O1 Gd1 O14 72.3(6) . .
O16 Gd1 O14 121.8(6) . .
O13 Gd1 O14 76.7(6) . .
O6 Gd1 O14 105.2(5) . .
O15 Gd1 O14 48.7(7) . .
O18 Gd1 O5 84.8(5) . .
O1 Gd1 O5 76.2(4) . .
O16 Gd1 O5 134.8(5) . .
O13 Gd1 O5 149.6(5) . .
O6 Gd1 O5 57.1(4) . .
O15 Gd1 O5 99.9(5) . .
O14 Gd1 O5 83.0(4) . .
O18 Gd1 C23 174.1(9) . .
O1 Gd1 C23 93.7(8) . .
O16 Gd1 C23 100.7(8) . .
O13 Gd1 C23 75.2(7) . .
O6 Gd1 C23 95.4(7) . .
O15 Gd1 C23 26.9(8) . .
O14 Gd1 C23 22.3(8) . .
O5 Gd1 C23 94.2(6) . .
O18 Gd1 P2 86.8(5) . .
O1 Gd1 P2 105.1(4) . .
O16 Gd1 P2 106.7(4) . .
O13 Gd1 P2 170.3(5) . .
O6 Gd1 P2 28.1(3) . .
O15 Gd1 P2 87.7(4) . .
O14 Gd1 P2 94.3(4) . .
O5 Gd1 P2 29.0(3) . .
C23 Gd1 P2 95.0(6) . .
O17 Gd2 O19 80.4(6) . .
O17 Gd2 O8 140.2(6) . .
O19 Gd2 O8 78.3(7) . .
O17 Gd2 O22 77.5(6) . .
O19 Gd2 O22 102.9(6) . .
O8 Gd2 O22 75.1(5) . .
O17 Gd2 O21 80.0(5) . .
O19 Gd2 O21 158.1(6) . .
O8 Gd2 O21 123.4(6) . .
O22 Gd2 O21 82.1(6) . .
O17 Gd2 O6 79.2(5) . .
O19 Gd2 O6 91.0(6) . .
O8 Gd2 O6 134.0(4) . .
O22 Gd2 O6 150.4(5) . .
O21 Gd2 O6 76.0(5) . .
O17 Gd2 O20 126.5(5) . .
O19 Gd2 O20 150.7(6) . .
O8 Gd2 O20 73.1(6) . .
O22 Gd2 O20 75.8(6) . .
O21 Gd2 O20 51.1(5) . .
O6 Gd2 O20 104.4(5) . .
O17 Gd2 O4 133.2(5) . .
O19 Gd2 O4 83.1(5) . .
O8 Gd2 O4 76.7(4) . .
O22 Gd2 O4 149.2(5) . .
O21 Gd2 O4 103.7(4) . .
O6 Gd2 O4 57.6(3) . .
O20 Gd2 O4 84.5(4) . .
O17 Gd2 C38 102.0(6) . .
O19 Gd2 C38 176.2(7) . .
O8 Gd2 C38 98.1(7) . .
O22 Gd2 C38 74.9(6) . .
O21 Gd2 C38 25.4(5) . .
O6 Gd2 C38 92.5(5) . .
O20 Gd2 C38 26.0(5) . .
O4 Gd2 C38 97.3(5) . .
O17 Gd2 P2 106.0(4) . .
O19 Gd2 P2 86.8(5) . .
O8 Gd2 P2 105.9(4) . .
O22 Gd2 P2 170.2(5) . .
O21 Gd2 P2 89.4(4) . .
O6 Gd2 P2 28.3(3) . .
O20 Gd2 P2 95.1(4) . .
O4 Gd2 P2 29.3(2) . .
C38 Gd2 P2 95.4(5) . .
O10 Co1 O25 105.1(11) . 3_565
O10 Co1 O3 103.8(7) . .
O25 Co1 O3 110.4(9) 3_565 .
O10 Co1 O7 111.7(9) . 3_565
O25 Co1 O7 108.3(7) 3_565 3_565
O3 Co1 O7 116.8(6) . 3_565
O12 Co2 O11 102.0(9) . .
O12 Co2 O3 117.5(8) . .
O11 Co2 O3 99.1(8) . .
O12 Co2 O14 105.9(7) . .
O11 Co2 O14 111.6(10) . .
O3 Co2 O14 119.2(6) . .
O2 Co3 O4 104.6(5) . 3_565
O2 Co3 O9 104.1(6) . 3_565
O4 Co3 O9 114.6(5) 3_565 3_565
O2 Co3 O5 114.0(5) . .
O4 Co3 O5 112.4(5) 3_565 .
O9 Co3 O5 107.1(5) 3_565 .
O23 Co4 O24 108.6(9) . .
O23 Co4 O7 114.3(7) . .
O24 Co4 O7 101.1(8) . .
O23 Co4 O20 106.1(7) . .
O24 Co4 O20 108.2(9) . .
O7 Co4 O20 118.0(6) . .
O2 P1 O1 113.1(9) . .
O2 P1 O3 112.0(8) . .
O1 P1 O3 102.3(8) . .
O2 P1 C1 109.7(11) . .
O1 P1 C1 112.7(12) . .
O3 P1 C1 106.7(11) . .
O6 P2 O5 104.4(7) . .
O6 P2 O4 105.0(7) . .
O5 P2 O4 114.9(7) . .
O6 P2 C5 112.6(8) . .
O5 P2 C5 111.2(8) . .
O4 P2 C5 108.6(8) . .
O6 P2 Gd2 49.5(5) . .
O5 P2 Gd2 123.3(5) . .
O4 P2 Gd2 55.5(4) . .
C5 P2 Gd2 125.0(7) . .
O6 P2 Gd1 49.3(5) . .
O5 P2 Gd1 55.1(5) . .
O4 P2 Gd1 124.3(5) . .
C5 P2 Gd1 126.4(6) . .
Gd2 P2 Gd1 83.74(11) . .
O9 P3 O8 113.7(8) . .
O9 P3 O7 111.0(9) . .
O8 P3 O7 104.0(11) . .
O9 P3 C9 108.0(11) . .
O8 P3 C9 111.2(12) . .
O7 P3 C9 108.9(11) . .
P1 O1 Gd1 160.8(9) . .
P1 O2 Co3 120.3(8) . .
P1 O3 Co1 131.3(8) . .
P1 O3 Co2 104.0(7) . .
Co1 O3 Co2 115.1(7) . .
P2 O4 Co3 141.2(7) . 3_565
P2 O4 Gd2 95.2(5) . .
Co3 O4 Gd2 123.2(5) 3_565 .
P2 O5 Co3 141.4(8) . .
P2 O5 Gd1 95.9(5) . .
Co3 O5 Gd1 122.3(5) . .
P2 O6 Gd2 102.3(6) . .
P2 O6 Gd1 102.6(6) . .
Gd2 O6 Gd1 118.3(5) . .
P3 O7 Co1 134.0(9) . 3_565
P3 O7 Co4 106.1(9) . .
Co1 O7 Co4 112.8(8) 3_565 .
P3 O8 Gd2 159.8(9) . .
P3 O9 Co3 119.6(8) . 3_565
C13 O10 Co1 135(2) . .
C13 O11 Co2 137(2) . .
C18 O12 Co2 123.5(17) . .
C18 O13 Gd1 147.2(17) . .
C23 O14 Co2 131(2) . .
C23 O14 Gd1 101(2) . .
Co2 O14 Gd1 100.9(7) . .
C23 O15 Gd1 96.2(16) . .
C33 O16 Gd1 140.0(17) . .
C33 O17 Gd2 141.3(16) . .
C28 O18 Gd1 141(2) . .
C28 O19 Gd2 129.2(16) . .
C38 O20 Co4 133.1(15) . .
C38 O20 Gd2 94.6(14) . .
Co4 O20 Gd2 104.7(7) . .
C38 O21 Gd2 99.2(13) . .
C43 O22 Gd2 147(2) . .
C43 O23 Co4 125.1(18) . .
C48 O24 Co4 138(2) . .
C48 O25 Co1 133(2) . 3_565
C3 C1 C2 113(2) . .
C3 C1 C4 112(2) . .
C2 C1 C4 108(3) . .
C3 C1 P1 113(2) . .
C2 C1 P1 105.6(17) . .
C4 C1 P1 104.9(18) . .
C1 C2 H2A 109.5 . .
C1 C2 H2B 109.5 . .
H2A C2 H2B 109.5 . .
C1 C2 H2C 109.5 . .
H2A C2 H2C 109.5 . .
H2B C2 H2C 109.5 . .
C1 C3 H3A 109.5 . .
C1 C3 H3B 109.5 . .
H3A C3 H3B 109.5 . .
C1 C3 H3C 109.5 . .
H3A C3 H3C 109.5 . .
H3B C3 H3C 109.5 . .
C1 C4 H4A 109.5 . .
C1 C4 H4B 109.5 . .
H4A C4 H4B 109.5 . .
C1 C4 H4C 109.5 . .
H4A C4 H4C 109.5 . .
H4B C4 H4C 109.5 . .
C6 C5 C8 112.0(15) . .
C6 C5 C7 110.3(16) . .
C8 C5 C7 105.4(15) . .
C6 C5 P2 110.5(13) . .
C8 C5 P2 108.4(13) . .
C7 C5 P2 110.0(12) . .
C5 C6 H6A 109.5 . .
C5 C6 H6B 109.5 . .
H6A C6 H6B 109.5 . .
C5 C6 H6C 109.5 . .
H6A C6 H6C 109.5 . .
H6B C6 H6C 109.5 . .
C5 C7 H7A 109.5 . .
C5 C7 H7B 109.5 . .
H7A C7 H7B 109.5 . .
C5 C7 H7C 109.5 . .
H7A C7 H7C 109.5 . .
H7B C7 H7C 109.5 . .
C5 C8 H8A 109.5 . .
C5 C8 H8B 109.5 . .
H8A C8 H8B 109.5 . .
C5 C8 H8C 109.5 . .
H8A C8 H8C 109.5 . .
H8B C8 H8C 109.5 . .
C11 C9 C12 112(2) . .
C11 C9 C10 110(2) . .
C12 C9 C10 108(2) . .
C11 C9 P3 111(2) . .
C12 C9 P3 108.6(16) . .
C10 C9 P3 107.9(18) . .
C9 C10 H10A 109.5 . .
C9 C10 H10B 109.5 . .
H10A C10 H10B 109.5 . .
C9 C10 H10C 109.5 . .
H10A C10 H10C 109.5 . .
H10B C10 H10C 109.5 . .
C9 C11 H11A 109.5 . .
C9 C11 H11B 109.5 . .
H11A C11 H11B 109.5 . .
C9 C11 H11C 109.5 . .
H11A C11 H11C 109.5 . .
H11B C11 H11C 109.5 . .
C9 C12 H12A 109.5 . .
C9 C12 H12B 109.5 . .
H12A C12 H12B 109.5 . .
C9 C12 H12C 109.5 . .
H12A C12 H12C 109.5 . .
H12B C12 H12C 109.5 . .
O11 C13 O10 122(3) . .
O11 C13 C14 112(3) . .
O10 C13 C14 123(3) . .
C17 C14 C15 125(4) . .
C17 C14 C13 119(3) . .
C15 C14 C13 113(3) . .
C17 C14 C16 105(4) . .
C15 C14 C16 91(3) . .
C13 C14 C16 91(3) . .
C14 C15 H15A 109.5 . .
C14 C15 H15B 109.5 . .
H15A C15 H15B 109.5 . .
C14 C15 H15C 109.5 . .
H15A C15 H15C 109.5 . .
H15B C15 H15C 109.5 . .
C14 C16 H16A 109.5 . .
C14 C16 H16B 109.5 . .
H16A C16 H16B 109.5 . .
C14 C16 H16C 109.5 . .
H16A C16 H16C 109.5 . .
H16B C16 H16C 109.5 . .
C14 C17 H17A 109.5 . .
C14 C17 H17B 109.5 . .
H17A C17 H17B 109.5 . .
C14 C17 H17C 109.5 . .
H17A C17 H17C 109.5 . .
H17B C17 H17C 109.5 . .
O13 C18 O12 125(2) . .
O13 C18 C19 114(3) . .
O12 C18 C19 121(3) . .
C22 C19 C21 106(3) . .
C22 C19 C18 110(3) . .
C21 C19 C18 104(3) . .
C22 C19 C20 125(3) . .
C21 C19 C20 99(3) . .
C18 C19 C20 111(3) . .
C19 C20 H20A 109.5 . .
C19 C20 H20B 109.5 . .
H20A C20 H20B 109.5 . .
C19 C20 H20C 109.5 . .
H20A C20 H20C 109.5 . .
H20B C20 H20C 109.5 . .
C19 C21 H21A 109.5 . .
C19 C21 H21B 109.5 . .
H21A C21 H21B 109.5 . .
C19 C21 H21C 109.5 . .
H21A C21 H21C 109.5 . .
H21B C21 H21C 109.5 . .
C19 C22 H22A 109.5 . .
C19 C22 H22B 109.5 . .
H22A C22 H22B 109.5 . .
C19 C22 H22C 109.5 . .
H22A C22 H22C 109.5 . .
H22B C22 H22C 109.5 . .
O14 C23 O15 112(3) . .
O14 C23 C24 136(4) . .
O15 C23 C24 112(3) . .
O14 C23 Gd1 56.8(16) . .
O15 C23 Gd1 56.9(13) . .
C24 C23 Gd1 162(2) . .
C23 C24 C27 114(3) . .
C23 C24 C25 115(3) . .
C27 C24 C25 109(2) . .
C23 C24 C26 105(2) . .
C27 C24 C26 106(3) . .
C25 C24 C26 107(3) . .
C24 C25 H25A 109.5 . .
C24 C25 H25B 109.5 . .
H25A C25 H25B 109.5 . .
C24 C25 H25C 109.5 . .
H25A C25 H25C 109.5 . .
H25B C25 H25C 109.5 . .
C24 C26 H26A 109.5 . .
C24 C26 H26B 109.5 . .
H26A C26 H26B 109.5 . .
C24 C26 H26C 109.5 . .
H26A C26 H26C 109.5 . .
H26B C26 H26C 109.5 . .
C24 C27 H27A 109.5 . .
C24 C27 H27B 109.5 . .
H27A C27 H27B 109.5 . .
C24 C27 H27C 109.5 . .
H27A C27 H27C 109.5 . .
H27B C27 H27C 109.5 . .
O18 C28 O19 117(3) . .
O18 C28 C29 129(3) . .
O19 C28 C29 113(3) . .
C28 C29 C31 109(2) . .
C28 C29 C30 115(3) . .
C31 C29 C30 111(2) . .
C28 C29 C32 106(2) . .
C31 C29 C32 109(2) . .
C30 C29 C32 107(2) . .
C29 C30 H30A 109.5 . .
C29 C30 H30B 109.5 . .
H30A C30 H30B 109.5 . .
C29 C30 H30C 109.5 . .
H30A C30 H30C 109.5 . .
H30B C30 H30C 109.5 . .
C29 C31 H31A 109.5 . .
C29 C31 H31B 109.5 . .
H31A C31 H31B 109.5 . .
C29 C31 H31C 109.5 . .
H31A C31 H31C 109.5 . .
H31B C31 H31C 109.5 . .
C29 C32 H32A 109.5 . .
C29 C32 H32B 109.5 . .
H32A C32 H32B 109.5 . .
C29 C32 H32C 109.5 . .
H32A C32 H32C 109.5 . .
H32B C32 H32C 109.5 . .
O16 C33 O17 124(2) . .
O16 C33 C34 121(3) . .
O17 C33 C34 115(3) . .
C35 C34 C36 130(3) . .
C35 C34 C33 115(3) . .
C36 C34 C33 112(2) . .
C35 C34 C37 91(3) . .
C36 C34 C37 95(3) . .
C33 C34 C37 101(2) . .
C34 C35 H35A 109.5 . .
C34 C35 H35B 109.5 . .
H35A C35 H35B 109.5 . .
C34 C35 H35C 109.5 . .
H35A C35 H35C 109.5 . .
H35B C35 H35C 109.5 . .
C34 C36 H36A 109.5 . .
C34 C36 H36B 109.5 . .
H36A C36 H36B 109.5 . .
C34 C36 H36C 109.5 . .
H36A C36 H36C 109.5 . .
H36B C36 H36C 109.5 . .
C34 C37 H37A 109.5 . .
C34 C37 H37B 109.5 . .
H37A C37 H37B 109.5 . .
C34 C37 H37C 109.5 . .
H37A C37 H37C 109.5 . .
H37B C37 H37C 109.5 . .
O21 C38 O20 114(2) . .
O21 C38 C39 121(2) . .
O20 C38 C39 125(2) . .
O21 C38 Gd2 55.5(12) . .
O20 C38 Gd2 59.4(12) . .
C39 C38 Gd2 168.8(17) . .
C38 C39 C40 109(2) . .
C38 C39 C41 107.4(19) . .
C40 C39 C41 115(2) . .
C38 C39 C42 110(2) . .
C40 C39 C42 107.4(19) . .
C41 C39 C42 109(2) . .
C39 C40 H40A 109.5 . .
C39 C40 H40B 109.5 . .
H40A C40 H40B 109.5 . .
C39 C40 H40C 109.5 . .
H40A C40 H40C 109.5 . .
H40B C40 H40C 109.5 . .
C39 C41 H41A 109.5 . .
C39 C41 H41B 109.5 . .
H41A C41 H41B 109.5 . .
C39 C41 H41C 109.5 . .
H41A C41 H41C 109.5 . .
H41B C41 H41C 109.5 . .
C39 C42 H42A 109.5 . .
C39 C42 H42B 109.5 . .
H42A C42 H42B 109.5 . .
C39 C42 H42C 109.5 . .
H42A C42 H42C 109.5 . .
H42B C42 H42C 109.5 . .
O22 C43 O23 124(3) . .
O22 C43 C44 117(3) . .
O23 C43 C44 119(3) . .
C45 C44 C46 109(3) . .
C45 C44 C47 118(3) . .
C46 C44 C47 108(3) . .
C45 C44 C43 110(3) . .
C46 C44 C43 111(3) . .
C47 C44 C43 101(3) . .
C44 C45 H45A 109.5 . .
C44 C45 H45B 109.5 . .
H45A C45 H45B 109.5 . .
C44 C45 H45C 109.5 . .
H45A C45 H45C 109.5 . .
H45B C45 H45C 109.5 . .
C44 C46 H46A 109.5 . .
C44 C46 H46B 109.5 . .
H46A C46 H46B 109.5 . .
C44 C46 H46C 109.5 . .
H46A C46 H46C 109.5 . .
H46B C46 H46C 109.5 . .
C44 C47 H47A 109.5 . .
C44 C47 H47B 109.5 . .
H47A C47 H47B 109.5 . .
C44 C47 H47C 109.5 . .
H47A C47 H47C 109.5 . .
H47B C47 H47C 109.5 . .
O25 C48 O24 123(3) . .
O25 C48 C49 120(3) . .
O24 C48 C49 117(3) . .
C52 C49 C51 120(4) . .
C52 C49 C50 112(3) . .
C51 C49 C50 108(3) . .
C52 C49 C48 108(3) . .
C51 C49 C48 109(3) . .
C50 C49 C48 98(3) . .
C49 C50 H50A 109.5 . .
C49 C50 H50B 109.5 . .
H50A C50 H50B 109.5 . .
C49 C50 H50C 109.5 . .
H50A C50 H50C 109.5 . .
H50B C50 H50C 109.5 . .
C49 C51 H51A 109.5 . .
C49 C51 H51B 109.5 . .
H51A C51 H51B 109.5 . .
C49 C51 H51C 109.5 . .
H51A C51 H51C 109.5 . .
H51B C51 H51C 109.5 . .
C49 C52 H52A 109.5 . .
C49 C52 H52B 109.5 . .
H52A C52 H52B 109.5 . .
C49 C52 H52C 109.5 . .
H52A C52 H52C 109.5 . .
H52B C52 H52C 109.5 . .

loop_
_geom_bond_atom_site_label_1
_geom_bond_atom_site_label_2
_geom_bond_distance
_geom_bond_site_symmetry_2
Gd1 O18 2.256(16) .
Gd1 O1 2.269(15) .
Gd1 O16 2.276(16) .
Gd1 O13 2.331(16) .
Gd1 O6 2.456(12) .
Gd1 O15 2.474(17) .
Gd1 O14 2.501(17) .
Gd1 O5 2.607(12) .
Gd1 C23 2.94(3) .
Gd1 P2 3.161(5) .
Gd2 O17 2.259(15) .
Gd2 O19 2.28(2) .
Gd2 O8 2.300(14) .
Gd2 O22 2.365(16) .
Gd2 O21 2.429(15) .
Gd2 O6 2.446(12) .
Gd2 O20 2.513(16) .
Gd2 O4 2.603(11) .
Gd2 C38 2.91(3) .
Gd2 P2 3.146(5) .
Co1 O10 1.92(2) .
Co1 O25 1.92(2) 3_565
Co1 O3 1.936(14) .
Co1 O7 1.967(16) 3_565
Co2 O12 1.937(16) .
Co2 O11 1.99(2) .
Co2 O3 2.041(13) .
Co2 O14 2.21(2) .
Co3 O2 1.919(15) .
Co3 O4 1.958(11) 3_565
Co3 O9 1.959(13) 3_565
Co3 O5 1.966(11) .
Co4 O23 1.964(19) .
Co4 O24 1.98(2) .
Co4 O7 2.046(15) .
Co4 O20 2.064(16) .
P1 O2 1.506(14) .
P1 O1 1.529(15) .
P1 O3 1.584(15) .
P1 C1 1.80(3) .
P2 O6 1.525(11) .
P2 O5 1.539(13) .
P2 O4 1.544(12) .
P2 C5 1.801(18) .
P3 O9 1.494(14) .
P3 O8 1.503(15) .
P3 O7 1.575(17) .
P3 C9 1.80(3) .
O4 Co3 1.958(11) 3_565
O7 Co1 1.967(16) 3_565
O9 Co3 1.959(13) 3_565
O10 C13 1.23(4) .
O11 C13 1.22(4) .
O12 C18 1.25(3) .
O13 C18 1.24(3) .
O14 C23 1.13(3) .
O15 C23 1.34(4) .
O16 C33 1.18(3) .
O17 C33 1.27(3) .
O18 C28 1.17(3) .
O19 C28 1.36(4) .
O20 C38 1.28(2) .
O21 C38 1.26(3) .
O22 C43 1.20(3) .
O23 C43 1.24(3) .
O24 C48 1.26(3) .
O25 C48 1.24(3) .
O25 Co1 1.92(2) 3_565
C1 C3 1.49(4) .
C1 C2 1.57(4) .
C1 C4 1.60(4) .
C2 H2A 0.9800 .
C2 H2B 0.9800 .
C2 H2C 0.9800 .
C3 H3A 0.9800 .
C3 H3B 0.9800 .
C3 H3C 0.9800 .
C4 H4A 0.9800 .
C4 H4B 0.9800 .
C4 H4C 0.9800 .
C5 C6 1.50(3) .
C5 C8 1.56(2) .
C5 C7 1.59(2) .
C6 H6A 0.9800 .
C6 H6B 0.9800 .
C6 H6C 0.9800 .
C7 H7A 0.9800 .
C7 H7B 0.9800 .
C7 H7C 0.9800 .
C8 H8A 0.9800 .
C8 H8B 0.9800 .
C8 H8C 0.9800 .
C9 C11 1.51(3) .
C9 C12 1.54(4) .
C9 C10 1.53(3) .
C10 H10A 0.9800 .
C10 H10B 0.9800 .
C10 H10C 0.9800 .
C11 H11A 0.9800 .
C11 H11B 0.9800 .
C11 H11C 0.9800 .
C12 H12A 0.9800 .
C12 H12B 0.9800 .
C12 H12C 0.9800 .
C13 C14 1.52(5) .
C14 C17 1.29(4) .
C14 C15 1.44(5) .
C14 C16 1.69(6) .
C15 H15A 0.9800 .
C15 H15B 0.9800 .
C15 H15C 0.9800 .
C16 H16A 0.9800 .
C16 H16B 0.9800 .
C16 H16C 0.9800 .
C17 H17A 0.9800 .
C17 H17B 0.9800 .
C17 H17C 0.9800 .
C18 C19 1.55(4) .
C19 C22 1.37(4) .
C19 C21 1.56(5) .
C19 C20 1.55(4) .
C20 H20A 0.9800 .
C20 H20B 0.9800 .
C20 H20C 0.9800 .
C21 H21A 0.9800 .
C21 H21B 0.9800 .
C21 H21C 0.9800 .
C22 H22A 0.9800 .
C22 H22B 0.9800 .
C22 H22C 0.9800 .
C23 C24 1.45(3) .
C24 C27 1.48(4) .
C24 C25 1.48(4) .
C24 C26 1.62(4) .
C25 H25A 0.9800 .
C25 H25B 0.9800 .
C25 H25C 0.9800 .
C26 H26A 0.9800 .
C26 H26B 0.9800 .
C26 H26C 0.9800 .
C27 H27A 0.9800 .
C27 H27B 0.9800 .
C27 H27C 0.9800 .
C28 C29 1.42(3) .
C29 C31 1.51(3) .
C29 C30 1.52(4) .
C29 C32 1.59(4) .
C30 H30A 0.9800 .
C30 H30B 0.9800 .
C30 H30C 0.9800 .
C31 H31A 0.9800 .
C31 H31B 0.9800 .
C31 H31C 0.9800 .
C32 H32A 0.9800 .
C32 H32B 0.9800 .
C32 H32C 0.9800 .
C33 C34 1.54(3) .
C34 C35 1.32(4) .
C34 C36 1.37(4) .
C34 C37 1.60(4) .
C35 H35A 0.9800 .
C35 H35B 0.9800 .
C35 H35C 0.9800 .
C36 H36A 0.9800 .
C36 H36B 0.9800 .
C36 H36C 0.9800 .
C37 H37A 0.9800 .
C37 H37B 0.9800 .
C37 H37C 0.9800 .
C38 C39 1.47(3) .
C39 C40 1.49(3) .
C39 C41 1.53(3) .
C39 C42 1.56(3) .
C40 H40A 0.9800 .
C40 H40B 0.9800 .
C40 H40C 0.9800 .
C41 H41A 0.9800 .
C41 H41B 0.9800 .
C41 H41C 0.9800 .
C42 H42A 0.9800 .
C42 H42B 0.9800 .
C42 H42C 0.9800 .
C43 C44 1.58(4) .
C44 C45 1.48(4) .
C44 C46 1.48(4) .
C44 C47 1.54(4) .
C45 H45A 0.9800 .
C45 H45B 0.9800 .
C45 H45C 0.9800 .
C46 H46A 0.9800 .
C46 H46B 0.9800 .
C46 H46C 0.9800 .
C47 H47A 0.9800 .
C47 H47B 0.9800 .
C47 H47C 0.9800 .
C48 C49 1.63(5) .
C49 C52 1.40(5) .
C49 C51 1.51(4) .
C49 C50 1.59(5) .
C50 H50A 0.9800 .
C50 H50B 0.9800 .
C50 H50C 0.9800 .
C51 H51A 0.9800 .
C51 H51B 0.9800 .
C51 H51C 0.9800 .
C52 H52A 0.9800 .
C52 H52B 0.9800 .
C52 H52C 0.9800 .
